data_7220734
loop_
_publ_author_name
'Zhang, Li'
'Zheng, Jia-Dan'
'Chen, Yi-Ting'
'Zheng, Sheng-Run'
'Fan, Jun'
'Zhang, Wei-Guang'

_publ_section_title
;
 Syntheses, structures, and properties of nine d10or p-block coordination
 polymers based on a ligand containing both terpyridyl and sulfo groups
;
_journal_issue 29
_journal_name_full CrystEngComm
_journal_page_first 5538
_journal_paper_doi 10.1039/C5CE00767D
_journal_volume 17
_journal_year 2015
_chemical_formula_sum 'C21 H19 K N4 O12 Pb S2'
_chemical_formula_weight 829.81
_chemical_name_systematic
; 
 ? 
;
_space_group_IT_number 88
_symmetry_cell_setting tetragonal
_symmetry_space_group_name_Hall '-I 4ad'
_symmetry_space_group_name_H-M 'I 41/a :2'
_atom_sites_solution_hydrogens geom
_atom_sites_solution_primary direct
_atom_sites_solution_secondary difmap
_audit_creation_method SHELXL-97
_audit_update_record
;
2015-05-28 deposited with the CCDC.
2015-06-09 downloaded from the CCDC.
;
_cell_angle_alpha 90.00
_cell_angle_beta 90.00
_cell_angle_gamma 90.00
_cell_formula_units_Z 16
_cell_length_a 13.770(2)
_cell_length_b 13.770(2)
_cell_length_c 59.621(9)
_cell_measurement_reflns_used 4351
_cell_measurement_temperature 296(2)
_cell_measurement_theta_max 21.81
_cell_measurement_theta_min 2.20
_cell_volume 11305(3)
_computing_cell_refinement 'Bruker SAINT'
_computing_data_collection 'Bruker APEX2'
_computing_data_reduction 'Bruker SAINT'
_computing_molecular_graphics 'Bruker SHELXTL'
_computing_publication_material 'Bruker SHELXTL'
_computing_structure_refinement 'SHELXL-97 (Sheldrick, 2008)'
_computing_structure_solution 'SHELXS-97 (Sheldrick, 2008)'
_diffrn_ambient_temperature 296(2)
_diffrn_measured_fraction_theta_full 0.990
_diffrn_measured_fraction_theta_max 0.990
_diffrn_measurement_device_type 'Bruker APEX-II CCD'
_diffrn_measurement_method '\f and \w scans'
_diffrn_radiation_monochromator graphite
_diffrn_radiation_source 'fine-focus sealed tube'
_diffrn_radiation_type MoK\a
_diffrn_radiation_wavelength 0.71073
_diffrn_reflns_av_R_equivalents 0.0777
_diffrn_reflns_av_sigmaI/netI 0.0743
_diffrn_reflns_limit_h_max 17
_diffrn_reflns_limit_h_min -17
_diffrn_reflns_limit_k_max 17
_diffrn_reflns_limit_k_min -13
_diffrn_reflns_limit_l_max 65
_diffrn_reflns_limit_l_min -77
_diffrn_reflns_number 32869
_diffrn_reflns_theta_full 27.63
_diffrn_reflns_theta_max 27.63
_diffrn_reflns_theta_min 1.37
_exptl_absorpt_coefficient_mu 6.331
_exptl_absorpt_correction_T_max 0.4502
_exptl_absorpt_correction_T_min 0.3641
_exptl_absorpt_correction_type multi-scan
_exptl_crystal_colour orange
_exptl_crystal_density_diffrn 1.950
_exptl_crystal_density_method 'not measured'
_exptl_crystal_description block
_exptl_crystal_F_000 6432
_exptl_crystal_size_max 0.20
_exptl_crystal_size_mid 0.18
_exptl_crystal_size_min 0.15
_refine_diff_density_max 3.861
_refine_diff_density_min -1.993
_refine_diff_density_rms 0.192
_refine_ls_extinction_method none
_refine_ls_goodness_of_fit_ref 1.044
_refine_ls_hydrogen_treatment constr
_refine_ls_matrix_type full
_refine_ls_number_parameters 371
_refine_ls_number_reflns 6518
_refine_ls_number_restraints 48
_refine_ls_restrained_S_all 1.049
_refine_ls_R_factor_all 0.1494
_refine_ls_R_factor_gt 0.0801
_refine_ls_shift/su_max 0.003
_refine_ls_shift/su_mean 0.000
_refine_ls_structure_factor_coef Fsqd
_refine_ls_weighting_details 'calc w=1/[\s^2^(Fo^2^)+(0.1094P)^2^+205.4492P] where P=(Fo^2^+2Fc^2^)/3'
_refine_ls_weighting_scheme calc
_refine_ls_wR_factor_gt 0.2108
_refine_ls_wR_factor_ref 0.2468
_reflns_number_gt 3586
_reflns_number_total 6518
_reflns_threshold_expression >2sigma(I)
_cod_data_source_file c5ce00767d2.cif
_cod_data_source_block Pb3
_cod_depositor_comments
;
The following automatic conversions were performed:

'_symmetry_cell_setting' value 'Tetragonal' changed to 'tetragonal'
according to
/usr/data/users/saulius/crontab/automatic-downloads/rss-feeds/RSC/lib/dictionaries/cif_core.dic
dictionary named 'cif_core.dic' version 2.4.2 from 2011-04-26.

'_exptl_absorpt_correction_type' value 'multi scan' changed to
'multi-scan' according to
/usr/data/users/saulius/crontab/automatic-downloads/rss-feeds/RSC/lib/dictionaries/cif_core.dic
dictionary named 'cif_core.dic' version 2.4.2 from 2011-04-26.

'_refine_ls_hydrogen_treatment' value 'CONSTR' changed to 'constr'
according to
/usr/data/users/saulius/crontab/automatic-downloads/rss-feeds/RSC/lib/dictionaries/cif_core.dic
dictionary named 'cif_core.dic' version 2.4.2 from 2011-04-26.

Automatic conversion script
Id: cif_fix_values 3271 2015-04-21 07:52:19Z andrius 

 Adding full bibliography for 7220726--7220734.cif.
;
_cod_original_cell_volume 11306(3)
_cod_original_sg_symbol_H-M 'I4(1)/a  '
_cod_database_code 7220734

loop_
_symmetry_equiv_pos_as_xyz
'x, y, z'
'-x+1/2, -y, z+1/2'
'-y+3/4, x+1/4, z+1/4'
'y+3/4, -x+3/4, z+3/4'
'x+1/2, y+1/2, z+1/2'
'-x+1, -y+1/2, z+1'
'-y+5/4, x+3/4, z+3/4'
'y+5/4, -x+5/4, z+5/4'
'-x, -y, -z'
'x-1/2, y, -z-1/2'
'y-3/4, -x-1/4, -z-1/4'
'-y-3/4, x-3/4, -z-3/4'
'-x+1/2, -y+1/2, -z+1/2'
'x, y+1/2, -z'
'y-1/4, -x+1/4, -z+1/4'
'-y-1/4, x-1/4, -z-1/4'

loop_
_atom_site_label
_atom_site_type_symbol
_atom_site_fract_x
_atom_site_fract_y
_atom_site_fract_z
_atom_site_U_iso_or_equiv
_atom_site_adp_type
_atom_site_occupancy
_atom_site_symmetry_multiplicity
_atom_site_calc_flag
_atom_site_refinement_flags
Pb1 Pb 0.74310(5) 0.73654(4) 1.097741(9) 0.0656(3) Uani 1 1 d .
K1 K 1.5252(4) 0.5715(6) 0.97283(11) 0.143(2) Uani 1 1 d .
S1 S 0.7489(3) 0.4520(2) 0.94061(5) 0.0520(8) Uani 1 1 d .
S2 S 0.7192(3) 0.6301(4) 0.85976(5) 0.0711(12) Uani 1 1 d .
C1 C 0.8898(10) 0.6638(10) 1.05498(19) 0.052(3) Uani 1 1 d .
H1A H 0.9315 0.6599 1.0672 0.062 Uiso 1 1 calc R
C2 C 0.9282(9) 0.6475(9) 1.03376(18) 0.044(3) Uani 1 1 d .
H2A H 0.9932 0.6310 1.0320 0.052 Uiso 1 1 calc R
C3 C 0.8676(9) 0.6563(8) 1.01509(17) 0.038(3) Uani 1 1 d .
C4 C 0.7699(9) 0.6761(10) 1.01939(19) 0.050(3) Uani 1 1 d .
H4A H 0.7261 0.6802 1.0075 0.060 Uiso 1 1 calc R
C5 C 0.7381(10) 0.6897(10) 1.0409(2) 0.058(3) Uani 1 1 d .
H5A H 0.6727 0.7032 1.0432 0.069 Uiso 1 1 calc R
C6 C 0.9065(9) 0.6384(8) 0.99226(17) 0.041(3) Uani 1 1 d .
C7 C 0.8471(10) 0.6397(9) 0.97321(18) 0.047(3) Uani 1 1 d .
H7A H 0.7806 0.6509 0.9743 0.057 Uiso 1 1 calc R
C8 C 0.8922(9) 0.6236(8) 0.95256(17) 0.042(3) Uani 1 1 d .
C9 C 0.9912(9) 0.6066(8) 0.95182(18) 0.041(3) Uani 1 1 d .
H9A H 1.0220 0.5950 0.9382 0.049 Uiso 1 1 calc R
C10 C 1.0441(9) 0.6071(8) 0.97165(18) 0.040(3) Uani 1 1 d .
C11 C 1.1523(10) 0.5947(8) 0.97172(19) 0.046(3) Uani 1 1 d .
C12 C 1.2042(11) 0.5746(11) 0.9523(2) 0.061(4) Uani 1 1 d .
H12A H 1.1717 0.5714 0.9387 0.073 Uiso 1 1 calc R
C13 C 1.3013(13) 0.5596(14) 0.9529(3) 0.084(5) Uani 1 1 d .
H13A H 1.3343 0.5436 0.9398 0.101 Uiso 1 1 calc R
C14 C 1.3030(11) 0.5841(14) 0.9918(3) 0.075(4) Uani 1 1 d .
H14A H 1.3364 0.5862 1.0053 0.090 Uiso 1 1 calc R
C15 C 1.2041(10) 0.5981(11) 0.9916(2) 0.056(3) Uani 1 1 d .
H15A H 1.1716 0.6101 1.0050 0.068 Uiso 1 1 calc R
C16 C 0.8394(9) 0.6260(9) 0.93069(17) 0.044(3) Uani 1 1 d .
C17 C 0.7780(9) 0.5527(8) 0.92335(18) 0.042(3) Uani 1 1 d .
C18 C 0.7398(10) 0.5557(10) 0.90150(18) 0.050(3) Uani 1 1 d .
H18A H 0.6983 0.5068 0.8966 0.060 Uiso 1 1 calc R
C19 C 0.7637(10) 0.6306(10) 0.8873(2) 0.053(3) Uani 1 1 d .
C20 C 0.8236(12) 0.7046(11) 0.8942(2) 0.065(4) Uani 1 1 d .
H20A H 0.8406 0.7545 0.8845 0.078 Uiso 1 1 calc R
C21 C 0.8586(10) 0.7028(10) 0.9165(2) 0.059(4) Uani 1 1 d .
H21A H 0.8956 0.7546 0.9217 0.070 Uiso 1 1 calc R
N1 N 0.7970(8) 0.6845(7) 1.05888(16) 0.049(3) Uani 1 1 d .
N2 N 1.0031(7) 0.6235(7) 0.99154(15) 0.042(2) Uani 1 1 d .
N3 N 1.3517(10) 0.5677(13) 0.9728(3) 0.092(5) Uani 1 1 d .
O1 O 0.8401(7) 0.4146(7) 0.94838(17) 0.069(3) Uani 1 1 d .
O1W O 0.8997(10) 0.8342(11) 1.0931(3) 0.119(5) Uani 1 1 d .
O2 O 0.6888(8) 0.4906(8) 0.95869(16) 0.075(3) Uani 1 1 d .
O3 O 0.6941(7) 0.3849(7) 0.92615(15) 0.061(2) Uani 1 1 d .
O3W O 1.5019(12) 0.437(4) 0.9560(5) 0.39(3) Uani 1 1 d .
O4 O 0.7224(19) 0.5329(14) 0.8523(2) 0.176(9) Uani 1 1 d .
O5 O 0.6202(10) 0.6444(13) 0.86085(19) 0.119(5) Uani 1 1 d .
O6 O 0.7682(13) 0.6949(17) 0.8473(2) 0.149(8) Uani 1 1 d .
N4 N 0.569(3) 0.582(2) 1.1010(5) 0.200(7) Uani 1 1 d DU
O7 O 0.5868(17) 0.6418(19) 1.0847(4) 0.196(8) Uani 1 1 d DU
O8 O 0.533(2) 0.4963(18) 1.1037(5) 0.211(9) Uani 1 1 d DU
O9 O 0.5992(15) 0.6219(15) 1.1217(3) 0.175(7) Uani 1 1 d DU
O2W O 1.5000 0.7500 1.0085(7) 0.30(3) Uani 1 2 d S
O4W O 1.5000 0.7500 0.9207(15) 0.52(6) Uani 1 2 d S

loop_
_atom_site_aniso_label
_atom_site_aniso_U_11
_atom_site_aniso_U_22
_atom_site_aniso_U_33
_atom_site_aniso_U_23
_atom_site_aniso_U_13
_atom_site_aniso_U_12
Pb1 0.0910(5) 0.0681(4) 0.0377(3) 0.0031(2) 0.0176(3) 0.0087(3)
K1 0.078(3) 0.216(7) 0.136(5) -0.017(5) 0.010(3) 0.019(4)
S1 0.066(2) 0.0536(19) 0.0363(16) 0.0058(14) -0.0072(14) -0.0063(16)
S2 0.082(3) 0.106(3) 0.0258(16) 0.0139(18) -0.0130(16) -0.007(2)
C1 0.059(8) 0.068(9) 0.029(6) -0.001(6) -0.009(5) 0.009(7)
C2 0.043(7) 0.056(8) 0.033(6) -0.003(5) -0.002(5) 0.000(6)
C3 0.058(7) 0.034(6) 0.022(5) 0.004(4) 0.004(5) -0.007(5)
C4 0.047(7) 0.075(9) 0.029(6) -0.002(6) -0.003(5) 0.007(6)
C5 0.058(8) 0.061(9) 0.054(8) -0.004(7) 0.009(7) -0.005(7)
C6 0.058(8) 0.039(6) 0.024(5) 0.001(4) 0.003(5) 0.004(5)
C7 0.059(8) 0.050(7) 0.033(6) -0.007(5) -0.005(5) 0.005(6)
C8 0.062(8) 0.042(6) 0.022(5) 0.000(4) -0.008(5) -0.009(6)
C9 0.060(8) 0.036(6) 0.027(5) -0.002(4) -0.001(5) -0.005(5)
C10 0.050(7) 0.032(6) 0.037(6) -0.001(5) -0.001(5) -0.005(5)
C11 0.067(8) 0.037(7) 0.034(6) 0.004(5) 0.004(5) -0.001(6)
C12 0.070(10) 0.078(10) 0.034(7) 0.008(6) 0.002(6) -0.002(8)
C13 0.076(12) 0.121(15) 0.057(10) -0.003(9) 0.012(8) 0.018(10)
C14 0.051(9) 0.112(14) 0.061(9) -0.005(9) -0.004(7) 0.005(9)
C15 0.057(8) 0.086(10) 0.027(6) -0.001(6) -0.002(5) -0.002(7)
C16 0.057(8) 0.055(7) 0.021(5) -0.001(5) 0.000(5) -0.006(6)
C17 0.052(7) 0.044(7) 0.030(6) 0.006(5) -0.002(5) 0.008(6)
C18 0.059(8) 0.065(8) 0.025(6) -0.001(5) -0.005(5) 0.004(6)
C19 0.055(8) 0.071(9) 0.032(6) 0.008(6) -0.002(5) -0.005(7)
C20 0.090(11) 0.068(9) 0.036(7) 0.028(6) -0.002(7) -0.022(8)
C21 0.067(9) 0.064(9) 0.046(7) 0.004(6) -0.017(6) -0.016(7)
N1 0.062(7) 0.048(6) 0.038(6) -0.001(5) 0.003(5) 0.001(5)
N2 0.055(6) 0.043(6) 0.028(5) -0.001(4) 0.002(4) 0.006(5)
N3 0.056(8) 0.138(14) 0.083(11) -0.003(9) 0.007(7) 0.005(9)
O1 0.072(7) 0.059(6) 0.076(7) 0.015(5) -0.032(5) -0.001(5)
O1W 0.084(9) 0.103(10) 0.171(15) -0.007(10) -0.021(9) 0.001(8)
O2 0.103(8) 0.075(7) 0.046(6) -0.007(5) 0.023(5) -0.021(6)
O3 0.079(7) 0.058(6) 0.047(5) 0.001(4) -0.016(5) -0.015(5)
O3W 0.048(10) 0.92(9) 0.21(3) -0.23(4) -0.007(12) 0.06(2)
O4 0.32(3) 0.154(17) 0.052(8) -0.007(9) -0.045(12) 0.003(17)
O5 0.084(9) 0.222(17) 0.051(7) 0.025(9) -0.019(6) -0.020(10)
O6 0.155(14) 0.24(2) 0.045(7) 0.047(10) -0.026(8) -0.106(14)
N4 0.199(12) 0.223(13) 0.178(12) 0.012(11) 0.005(11) -0.051(11)
O7 0.191(13) 0.243(14) 0.153(12) 0.027(12) 0.009(11) -0.068(12)
O8 0.224(14) 0.219(15) 0.190(14) -0.018(12) 0.034(12) -0.048(12)
O9 0.158(12) 0.209(13) 0.157(12) 0.047(11) 0.002(10) -0.053(11)
O2W 0.15(3) 0.52(9) 0.22(4) 0.000 0.000 -0.11(4)
O4W 0.17(5) 0.80(19) 0.60(13) 0.000 0.000 -0.08(7)

loop_
_atom_type_symbol
_atom_type_description
_atom_type_scat_dispersion_real
_atom_type_scat_dispersion_imag
_atom_type_scat_source
C C 0.0033 0.0016 'International Tables Vol C Tables 4.2.6.8 and 6.1.1.4'
H H 0.0000 0.0000 'International Tables Vol C Tables 4.2.6.8 and 6.1.1.4'
N N 0.0061 0.0033 'International Tables Vol C Tables 4.2.6.8 and 6.1.1.4'
O O 0.0106 0.0060 'International Tables Vol C Tables 4.2.6.8 and 6.1.1.4'
S S 0.1246 0.1234 'International Tables Vol C Tables 4.2.6.8 and 6.1.1.4'
Pb Pb -3.3944 10.1111 'International Tables Vol C Tables 4.2.6.8 and 6.1.1.4'
K K 0.2009 0.2494 'International Tables Vol C Tables 4.2.6.8 and 6.1.1.4'

loop_
_geom_angle_atom_site_label_1
_geom_angle_atom_site_label_2
_geom_angle_atom_site_label_3
_geom_angle
_geom_angle_site_symmetry_1
_geom_angle_site_symmetry_3
N1 Pb1 O1W 78.7(5) . .
N1 Pb1 O3 78.2(3) . 14_557
O1W Pb1 O3 75.2(4) . 14_557
N1 Pb1 O7 80.1(6) . .
O1W Pb1 O7 156.6(6) . .
O3 Pb1 O7 90.9(6) 14_557 .
N1 Pb1 O5 83.3(4) . 8_454
O1W Pb1 O5 70.3(5) . 8_454
O3 Pb1 O5 143.4(4) 14_557 8_454
O7 Pb1 O5 116.9(7) . 8_454
O3W K1 N3 80.2(7) . .
O3W K1 O2 67.2(5) . 1_655
N3 K1 O2 147.2(6) . 1_655
O3W K1 O2W 160.7(9) . .
N3 K1 O2W 84.9(4) . .
O2 K1 O2W 127.8(3) 1_655 .
O3W K1 C14 93.9(7) . .
N3 K1 C14 20.7(5) . .
O2 K1 C14 158.2(5) 1_655 .
O2W K1 C14 68.6(3) . .
O3W K1 C13 69.3(7) . .
N3 K1 C13 21.1(4) . .
O2 K1 C13 131.1(5) 1_655 .
O2W K1 C13 99.9(4) . .
C14 K1 C13 41.7(4) . .
O3W K1 K1 85.7(12) . 9_867
N3 K1 K1 79.0(5) . 9_867
O2 K1 K1 101.9(4) 1_655 9_867
O2W K1 K1 79.6(6) . 9_867
C14 K1 K1 64.4(3) . 9_867
C13 K1 K1 96.2(4) . 9_867
O3W K1 K1 147.1(11) . 6_764
N3 K1 K1 83.2(5) . 6_764
O2 K1 K1 122.4(3) 1_655 6_764
O2W K1 K1 40.6(6) . 6_764
C14 K1 K1 79.4(4) . 6_764
C13 K1 K1 85.3(4) . 6_764
K1 K1 K1 118.7(2) 9_867 6_764
O1 S1 O2 112.9(7) . .
O1 S1 O3 114.4(6) . .
O2 S1 O3 111.8(6) . .
O1 S1 C17 105.7(6) . .
O2 S1 C17 105.8(6) . .
O3 S1 C17 105.5(5) . .
O6 S2 O5 115.3(12) . .
O6 S2 O4 116.0(14) . .
O5 S2 O4 100.5(13) . .
O6 S2 C19 109.9(8) . .
O5 S2 C19 107.5(7) . .
O4 S2 C19 106.8(8) . .
N1 C1 C2 124.0(11) . .
C1 C2 C3 119.0(11) . .
C4 C3 C2 116.5(10) . .
C4 C3 C6 123.3(10) . .
C2 C3 C6 120.1(11) . .
C5 C4 C3 120.4(11) . .
N1 C5 C4 123.2(13) . .
N2 C6 C7 123.6(10) . .
N2 C6 C3 114.3(10) . .
C7 C6 C3 122.1(11) . .
C6 C7 C8 116.9(12) . .
C9 C8 C7 119.5(10) . .
C9 C8 C16 117.1(10) . .
C7 C8 C16 123.3(12) . .
C8 C9 C10 119.2(10) . .
N2 C10 C9 122.5(11) . .
N2 C10 C11 115.9(10) . .
C9 C10 C11 121.5(10) . .
C12 C11 C15 117.0(13) . .
C12 C11 C10 122.2(11) . .
C15 C11 C10 120.7(11) . .
C13 C12 C11 121.2(14) . .
N3 C13 C12 120.5(14) . .
N3 C13 K1 38.6(8) . .
C12 C13 K1 157.3(12) . .
N3 C14 C15 121.0(14) . .
N3 C14 K1 39.3(8) . .
C15 C14 K1 158.8(11) . .
C14 C15 C11 120.8(13) . .
C17 C16 C21 118.7(10) . .
C17 C16 C8 123.8(10) . .
C21 C16 C8 117.4(11) . .
C16 C17 C18 120.0(11) . .
C16 C17 S1 121.6(8) . .
C18 C17 S1 118.4(10) . .
C19 C18 C17 120.2(12) . .
C18 C19 C20 121.0(11) . .
C18 C19 S2 119.4(10) . .
C20 C19 S2 119.6(10) . .
C19 C20 C21 118.3(11) . .
C16 C21 C20 121.7(12) . .
C1 N1 C5 116.8(11) . .
C1 N1 Pb1 120.1(8) . .
C5 N1 Pb1 122.4(9) . .
C10 N2 C6 118.2(10) . .
C14 N3 C13 119.3(14) . .
C14 N3 K1 119.9(12) . .
C13 N3 K1 120.3(11) . .
S1 O2 K1 150.5(7) . 1_455
S1 O3 Pb1 133.4(6) . 14_547
S2 O5 Pb1 114.8(10) . 7_544
O8 N4 O7 138(3) . .
O8 N4 O9 111(3) . .
O7 N4 O9 111(3) . .
N4 O7 Pb1 104(2) . .
K1 O2W K1 98.9(12) 6_764 .

loop_
_geom_bond_atom_site_label_1
_geom_bond_atom_site_label_2
_geom_bond_distance
_geom_bond_site_symmetry_2
Pb1 N1 2.536(10) .
Pb1 O1W 2.557(15) .
Pb1 O3 2.580(10) 14_557
Pb1 O7 2.64(2) .
Pb1 O5 2.667(16) 8_454
K1 O3W 2.13(4) .
K1 N3 2.390(15) .
K1 O2 2.651(13) 1_655
K1 O2W 3.27(3) .
K1 C14 3.266(16) .
K1 C13 3.31(2) .
K1 K1 3.855(14) 9_867
K1 K1 4.964(16) 6_764
S1 O1 1.434(10) .
S1 O2 1.459(10) .
S1 O3 1.472(9) .
S1 C17 1.773(12) .
S2 O6 1.345(14) .
S2 O5 1.378(14) .
S2 O4 1.411(19) .
S2 C19 1.752(12) .
C1 N1 1.330(16) .
C1 C2 1.389(16) .
C2 C3 1.396(15) .
C3 C4 1.396(17) .
C3 C6 1.484(14) .
C4 C5 1.369(17) .
C5 N1 1.344(17) .
C6 N2 1.347(15) .
C6 C7 1.400(16) .
C7 C8 1.397(16) .
C8 C9 1.385(17) .
C8 C16 1.493(15) .
C9 C10 1.388(15) .
C10 N2 1.332(14) .
C10 C11 1.499(18) .
C11 C12 1.387(17) .
C11 C15 1.384(17) .
C12 C13 1.35(2) .
C13 N3 1.38(2) .
C14 N3 1.33(2) .
C14 C15 1.38(2) .
C16 C17 1.386(17) .
C16 C21 1.381(18) .
C17 C18 1.406(15) .
C18 C19 1.375(18) .
C19 C20 1.374(19) .
C20 C21 1.412(17) .
O2 K1 2.651(12) 1_455
O3 Pb1 2.580(10) 14_547
O5 Pb1 2.667(16) 7_544
N4 O8 1.29(3) .
N4 O7 1.30(3) .
N4 O9 1.41(3) .
O2W K1 3.27(3) 6_764
